data_4133513
loop_
_publ_author_name
'Wu, Huang'
'Chen, Yong'
'Zhang, Long'
'Anamimoghadam, Ommid'
'Shen, Dengke'
'Liu, Zhichang'
'Cai, Kang'
'Pezzato, Cristian'
'Stern, Charlotte L.'
'Liu, Yu'
'Stoddart, J. Fraser'

_publ_section_title
;
 A Dynamic Tetracationic Macrocycle Exhibiting Photoswitchable Molecular
 Encapsulation.
;
_journal_issue 3
_journal_name_full 'Journal of the American Chemical Society'
_journal_page_first 1280
_journal_page_last 1289
_journal_paper_doi 10.1021/jacs.8b10526
_journal_volume 141
_journal_year 2019
_chemical_formula_moiety 'C58 H48 N4, 2(C14 H10), 4(F6 P), 4(C2 H3 N)'
_chemical_formula_sum 'C94 H80 F24 N8 P4'
_chemical_formula_weight 1901.54
_space_group_crystal_system triclinic
_space_group_IT_number 2
_space_group_name_Hall '-P 1'
_space_group_name_H-M_alt 'P -1'
_atom_sites_solution_hydrogens geom
_atom_sites_solution_primary dual
_audit_creation_date 2018-04-19
_audit_creation_method
;
Olex2 1.2
(compiled 2018.04.18 svn.r3501 for OlexSys, GUI svn.r5488)
;
_cell_angle_alpha 79.7093(16)
_cell_angle_beta 86.3983(16)
_cell_angle_gamma 64.3662(16)
_cell_formula_units_Z 1
_cell_length_a 10.3102(7)
_cell_length_b 11.1967(8)
_cell_length_c 21.5627(15)
_cell_measurement_reflns_used 9930
_cell_measurement_temperature 100(2)
_cell_measurement_theta_max 30.087
_cell_measurement_theta_min 2.402
_cell_volume 2207.8(3)
_computing_cell_refinement 'SAINT V8.38A (?, 2016)'
_computing_data_collection 'APEX2 V2014.11-0 (Bruker, 2014)'
_computing_data_reduction 'SAINT V8.38A (?, 2016)'
_computing_molecular_graphics 'Olex2 (Dolomanov et al., 2009)'
_computing_publication_material 'Olex2 (Dolomanov et al., 2009)'
_computing_structure_refinement 'ShelXL (Sheldrick, 2015)'
_computing_structure_solution 'ShelXT (Sheldrick, 2015)'
_diffrn_ambient_temperature 100.01
_diffrn_detector_area_resol_mean 8
_diffrn_measured_fraction_theta_full 0.959
_diffrn_measured_fraction_theta_max 0.948
_diffrn_measurement_device_type 'Bruker Kappa APEX CCD area detector'
_diffrn_measurement_method '\w and \f scans'
_diffrn_radiation_monochromator graphite
_diffrn_radiation_type MoK\a
_diffrn_radiation_wavelength 0.71073
_diffrn_reflns_av_R_equivalents 0.0312
_diffrn_reflns_av_unetI/netI 0.0299
_diffrn_reflns_Laue_measured_fraction_full 0.959
_diffrn_reflns_Laue_measured_fraction_max 0.948
_diffrn_reflns_limit_h_max 9
_diffrn_reflns_limit_h_min -14
_diffrn_reflns_limit_k_max 15
_diffrn_reflns_limit_k_min -15
_diffrn_reflns_limit_l_max 29
_diffrn_reflns_limit_l_min -29
_diffrn_reflns_number 44153
_diffrn_reflns_point_group_measured_fraction_full 0.959
_diffrn_reflns_point_group_measured_fraction_max 0.948
_diffrn_reflns_theta_full 25.242
_diffrn_reflns_theta_max 29.573
_diffrn_reflns_theta_min 0.960
_diffrn_source 'sealed tube'
_exptl_absorpt_coefficient_mu 0.189
_exptl_absorpt_correction_T_max 0.7461
_exptl_absorpt_correction_T_min 0.6992
_exptl_absorpt_correction_type multi-scan
_exptl_absorpt_process_details
'SADABS-2016/2 (Bruker,2016/2) was used for absorption correction. wR2(int) was 0.0470 before and 0.0398 after correction. The Ratio of minimum to maximum transmission is 0.9371. The \l/2 correction factor is Not present.'
_exptl_crystal_colour orange
_exptl_crystal_colour_primary orange
_exptl_crystal_density_diffrn 1.430
_exptl_crystal_description block
_exptl_crystal_F_000 976
_exptl_crystal_recrystallization_method 'The material was recrystallised from --- by as supplied'
_exptl_crystal_size_max 0.609
_exptl_crystal_size_mid 0.302
_exptl_crystal_size_min 0.24
_refine_diff_density_max 1.498
_refine_diff_density_min -0.719
_refine_diff_density_rms 0.104
_refine_ls_extinction_method none
_refine_ls_goodness_of_fit_ref 1.067
_refine_ls_hydrogen_treatment constr
_refine_ls_matrix_type full
_refine_ls_number_parameters 951
_refine_ls_number_reflns 11742
_refine_ls_number_restraints 1022
_refine_ls_restrained_S_all 1.042
_refine_ls_R_factor_all 0.1131
_refine_ls_R_factor_gt 0.0884
_refine_ls_shift/su_max 0.002
_refine_ls_shift/su_mean 0.000
_refine_ls_structure_factor_coef Fsqd
_refine_ls_weighting_details 'w=1/[\s^2^(Fo^2^)+(0.1455P)^2^+3.0243P] where P=(Fo^2^+2Fc^2^)/3'
_refine_ls_weighting_scheme calc
_refine_ls_wR_factor_gt 0.2536
_refine_ls_wR_factor_ref 0.2790
_reflns_Friedel_coverage 0.000
_reflns_number_gt 8771
_reflns_number_total 11742
_reflns_threshold_expression 'I > 2\s(I)'
_cod_data_source_file ja8b10526_si_006.cif
_cod_data_source_block cx1264
_cod_database_code 4133513
_shelx_shelxl_version_number 2018/1
_shelx_space_group_comment
;
The symmetry employed for this shelxl refinement is uniquely defined
by the following loop, which should always be used as a source of
symmetry information in preference to the above space-group names.
They are only intended as comments.
;
_shelx_estimated_absorpt_t_max 0.956
_shelx_estimated_absorpt_t_min 0.894
_olex2_refinement_description
;
1. Fixed Uiso
 At 1.2 times of:
  All C(H) groups, All C(H,H) groups
 At 1.5 times of:
  All C(H,H,H) groups
2. Restrained distances
 C52-C43 \\sim C43-C44 \\sim C44-C45 \\sim C50-C45 \\sim C51-C50 \\sim C51-C52
 with sigma of 0.01
 C51-C43 \\sim C52-C45 \\sim C44-C50
 with sigma of 0.01
 C52-C44 \\sim C43-C45
 with sigma of 0.01
 C53A-C52A \\sim C54A-C53A \\sim C54A-C41A \\sim C42A-C41A \\sim C43A-C42A
\\sim C44A-C43A \\sim C45A-
 C44A \\sim C50A-C45A \\sim C51A-C50A \\sim C52A-C51A \\sim C52A-C43A \\sim
C46A-C45A \\sim C47A-C46A ~
 C48A-C47A \\sim C49A-C48A \\sim C50A-C49A
 with sigma of 0.01
 C42-C41 \\sim C54-C41 \\sim C54-C53 \\sim C53-C52 \\sim C52-C43 \\sim
C54A-C53A \\sim C54A-C41A ~
 C43A-C42A \\sim C44-C43 \\sim C52A-C43A \\sim C53A-C52A \\sim C52-C51 \\sim
C52A-C51A \\sim C51-C50 ~
 C51A-C50A \\sim C50-C45 \\sim C50-C49 \\sim C49-C48 \\sim C50A-C45A \\sim
C50A-C49A \\sim C49A-C48A ~
 C48A-C47A \\sim C47A-C46A \\sim C48-C47 \\sim C47-C46 \\sim C46A-C45A \\sim
C46-C45 \\sim C45A-C44A ~
 C45-C44 \\sim C44A-C43A \\sim C42A-C41A \\sim C43-C42
 with sigma of 0.01
3. Rigid bond restraints
 F1, F1A, F2, F2A, F3, F3A, F5, F5A
 with sigma for 1-2 distances of 0.01 and sigma for 1-3 distances of 0.01
4. Uiso/Uaniso restraints and constraints
C41 \\sim C42 \\sim C43 \\sim C44 \\sim C45 \\sim C46 \\sim C47 \\sim C48 \\sim
C49 \\sim C50 \\sim C51 \\sim C52 \\sim C53 \\sim C54 \\sim C41A \\sim C42A
\\sim C43A \\sim C44A \\sim C45A \\sim C46A \\sim C47A \\sim C48A \\sim C49A
\\sim C50A \\sim C51A \\sim C52A \\sim C53A \\sim C54A: within 2A with sigma of
0.01 and sigma for terminal atoms of 0.02
F1 \\sim F1A \\sim F2 \\sim F2A \\sim F3 \\sim F3A \\sim F5 \\sim F5A: within
2A with sigma of 0.01 and sigma for terminal atoms of 0.02
5. Others
 Sof(F9A)=Sof(F10A)=Sof(F11A)=Sof(F12A)=1-FVAR(1)
 Sof(F9)=Sof(F10)=Sof(F11)=Sof(F12)=FVAR(1)
 Sof(C41A)=Sof(H41A)=Sof(C42A)=Sof(H42A)=Sof(C43A)=Sof(C44A)=Sof(H44A)=
 Sof(C45A)=Sof(C46A)=Sof(H46A)=Sof(C47A)=Sof(H47A)=Sof(C48A)=Sof(H48A)=
 Sof(C49A)=Sof(H49A)=Sof(C50A)=Sof(C51A)=Sof(H51A)=Sof(C52A)=Sof(C53A)=
 Sof(H53A)=Sof(C54A)=Sof(H54A)=0.5*(1-FVAR(3))
 Sof(C41)=Sof(H41)=Sof(C42)=Sof(H42)=Sof(C43)=Sof(C44)=Sof(H44)=Sof(C45)=
 Sof(C46)=Sof(H46)=Sof(C47)=Sof(H47)=Sof(C48)=Sof(H48)=Sof(C49)=Sof(H49)=
 Sof(C50)=Sof(C51)=Sof(H51)=Sof(C52)=Sof(C53)=Sof(H53)=Sof(C54)=Sof(H54)=0.5*
 FVAR(3)
 Sof(F1A)=Sof(F2A)=Sof(F3A)=Sof(F5A)=1-FVAR(3)
 Sof(F1)=Sof(F2)=Sof(F3)=Sof(F5)=FVAR(3)
 Fixed Sof: C14(0.5) C15(0.5) H15(0.5) C16(0.5) H16(0.5) C17(0.5) C18(0.5)
 H18(0.5) C19(0.5) H19(0.5) C20(0.5) C21(0.5) H21(0.5) C22(0.5) H22(0.5)
 C23(0.5) C24(0.5) H24(0.5) C25(0.5) H25(0.5) C31(0.5) H31(0.5) C32(0.5)
 H32(0.5) C33(0.5) C34(0.5) H34(0.5) C35(0.5) H35(0.5) C36(0.5) C37(0.5)
 H37(0.5) C38(0.5) H38(0.5) C39(0.5) H39(0.5) C40(0.5) H40(0.5)
6.a Secondary CH2 refined with riding coordinates:
 C1(H1A,H1B), C8(H8A,H8B)
6.b Aromatic/amide H refined with riding coordinates:
 C3(H3), C4(H4), C6(H6), C7(H7), C9(H9), C10(H10), C12(H12), C13(H13),
 C15(H15), C16(H16), C18(H18), C19(H19), C21(H21), C22(H22), C24(H24), C25(H25),
  C27(H27), C28(H28), C29(H29), C30(H30), C31(H31), C32(H32), C34(H34),
 C35(H35), C37(H37), C38(H38), C39(H39), C40(H40), C41(H41), C42(H42), C44(H44),
  C46(H46), C47(H47), C48(H48), C49(H49), C51(H51), C53(H53), C54(H54),
 C41A(H41A), C42A(H42A), C44A(H44A), C46A(H46A), C47A(H47A), C48A(H48A),
 C49A(H49A), C51A(H51A), C53A(H53A), C54A(H54A), C56(H56), C57(H57), C58(H58),
 C59(H59), C61(H61)
6.c Idealised Me refined as rotating group:
 C65(H65A,H65B,H65C), C63(H63A,H63B,H63C)
;
_olex2_date_sample_data_collection 2018-04-18
_olex2_date_sample_submission 2018-04-13
_olex2_diffrn_ambient_temperature_device 'Oxford Cryosystems'
_olex2_exptl_crystal_mounting_method 'The crystal was mounted on a MITIGEN holder in Paratone oil'
_olex2_submission_original_sample_id cx1264
_olex2_submission_special_instructions 'No special instructions were received'

loop_
_space_group_symop_operation_xyz
'x, y, z'
'-x, -y, -z'

loop_
_atom_site_label
_atom_site_type_symbol
_atom_site_fract_x
_atom_site_fract_y
_atom_site_fract_z
_atom_site_U_iso_or_equiv
_atom_site_adp_type
_atom_site_occupancy
_atom_site_site_symmetry_order
_atom_site_calc_flag
_atom_site_refinement_flags_posn
_atom_site_refinement_flags_adp
_atom_site_refinement_flags_occupancy
_atom_site_disorder_assembly
_atom_site_disorder_group
N1 N 1.0467(2) 0.5619(2) 0.69594(10) 0.0260(4) Uani 1 1 d . . . . .
N2 N 0.9154(3) -0.0325(2) 1.40248(11) 0.0300(5) Uani 1 1 d . . . . .
C1 C 1.0939(3) 0.1192(3) 0.53789(12) 0.0310(6) Uani 1 1 d . . . . .
H1A H 1.014724 0.138023 0.508542 0.037 Uiso 1 1 calc R . . . .
H1B H 1.186584 0.073379 0.517151 0.037 Uiso 1 1 calc R . . . .
C2 C 1.0826(3) 0.2490(3) 0.55480(11) 0.0262(5) Uani 1 1 d . . . . .
C3 C 0.9494(3) 0.3585(3) 0.55570(12) 0.0283(5) Uani 1 1 d . . . . .
H3 H 0.865672 0.355361 0.541632 0.034 Uiso 1 1 calc R . . . .
C4 C 0.9384(3) 0.4726(3) 0.57708(12) 0.0284(5) Uani 1 1 d . . . . .
H4 H 0.847110 0.546832 0.577660 0.034 Uiso 1 1 calc R . . . .
C5 C 1.0595(3) 0.4782(3) 0.59747(11) 0.0258(5) Uani 1 1 d . . . . .
C6 C 1.1933(3) 0.3698(3) 0.59493(14) 0.0338(6) Uani 1 1 d . . . . .
H6 H 1.277440 0.373623 0.608031 0.041 Uiso 1 1 calc R . . . .
C7 C 1.2041(3) 0.2564(3) 0.57340(15) 0.0347(6) Uani 1 1 d . . . . .
H7 H 1.295753 0.183296 0.571451 0.042 Uiso 1 1 calc R . . . .
C8 C 1.0484(3) 0.5964(3) 0.62595(12) 0.0302(6) Uani 1 1 d . . . . .
H8A H 1.131439 0.616907 0.613152 0.036 Uiso 1 1 calc R . . . .
H8B H 0.959161 0.676741 0.610693 0.036 Uiso 1 1 calc R . . . .
C9 C 0.9289(3) 0.5535(3) 0.72341(13) 0.0320(6) Uani 1 1 d . . . . .
H9 H 0.845355 0.579167 0.698499 0.038 Uiso 1 1 calc R . . . .
C10 C 0.9286(4) 0.5086(3) 0.78663(14) 0.0414(7) Uani 1 1 d . . . . .
H10 H 0.844530 0.503675 0.805124 0.050 Uiso 1 1 calc R . . . .
C11 C 1.0497(5) 0.4699(3) 0.82434(14) 0.0480(9) Uani 1 1 d . . . . .
C12 C 1.1673(5) 0.4828(4) 0.79446(18) 0.0546(10) Uani 1 1 d . . . . .
H12 H 1.251202 0.460245 0.818544 0.066 Uiso 1 1 calc R . . . .
C13 C 1.1646(3) 0.5278(3) 0.73067(16) 0.0398(7) Uani 1 1 d . . . . .
H13 H 1.246861 0.534618 0.711120 0.048 Uiso 1 1 calc R . . . .
C14 C 1.0209(9) 0.4170(6) 0.8934(3) 0.0263(11) Uani 0.5 1 d . . P A 1
C15 C 0.8900(7) 0.4451(7) 0.9223(3) 0.0354(13) Uani 0.5 1 d . . P A 1
H15 H 0.803607 0.500089 0.898695 0.043 Uiso 0.5 1 calc R . P A 1
C16 C 0.8829(6) 0.3945(7) 0.9847(3) 0.0362(13) Uani 0.5 1 d . . P A 1
H16 H 0.790990 0.417298 1.003217 0.043 Uiso 0.5 1 calc R . P A 1
C17 C 1.0048(7) 0.3114(7) 1.0220(3) 0.0291(12) Uani 0.5 1 d . . P A 1
C18 C 1.1384(8) 0.2872(8) 0.9936(3) 0.0408(15) Uani 0.5 1 d . . P A 1
H18 H 1.224402 0.234518 1.017777 0.049 Uiso 0.5 1 calc R . P A 1
C19 C 1.1469(7) 0.3387(7) 0.9308(3) 0.0372(13) Uani 0.5 1 d . . P A 1
H19 H 1.238414 0.321300 0.912775 0.045 Uiso 0.5 1 calc R . P A 1
C20 C 0.9920(7) 0.2572(6) 1.0886(3) 0.0271(11) Uani 0.5 1 d . . P A 1
C21 C 0.8709(6) 0.2373(7) 1.1079(3) 0.0291(11) Uani 0.5 1 d . . P A 1
H21 H 0.796347 0.259327 1.078237 0.035 Uiso 0.5 1 calc R . P A 1
C22 C 0.8575(6) 0.1854(6) 1.1704(3) 0.0302(11) Uani 0.5 1 d . . P A 1
H22 H 0.774548 0.171233 1.183040 0.036 Uiso 0.5 1 calc R . P A 1
C23 C 0.9665(10) 0.1538(8) 1.2148(4) 0.0249(15) Uani 0.5 1 d . . P A 1
C24 C 1.0881(9) 0.1708(6) 1.1950(3) 0.0290(12) Uani 0.5 1 d . . P A 1
H24 H 1.163833 0.146967 1.224320 0.035 Uiso 0.5 1 calc R . P A 1
C25 C 1.1011(8) 0.2226(6) 1.1325(3) 0.0288(11) Uani 0.5 1 d . . P A 1
H25 H 1.185199 0.234343 1.119632 0.035 Uiso 0.5 1 calc R . P A 1
C26 C 0.9328(4) 0.1015(3) 1.28362(15) 0.0420(8) Uani 1 1 d . . . . .
C27 C 0.7999(4) 0.1221(3) 1.31115(17) 0.0465(8) Uani 1 1 d . . . . .
H27 H 0.713429 0.183579 1.288978 0.056 Uiso 1 1 calc R . . . .
C28 C 0.7937(4) 0.0535(3) 1.37040(15) 0.0399(7) Uani 1 1 d . . . . .
H28 H 0.702985 0.067094 1.388549 0.048 Uiso 1 1 calc R . . . .
C29 C 1.0445(3) -0.0498(3) 1.37842(14) 0.0362(6) Uani 1 1 d . . . . .
H29 H 1.129266 -0.108209 1.402478 0.043 Uiso 1 1 calc R . . . .
C30 C 1.0556(4) 0.0159(4) 1.31947(15) 0.0422(7) Uani 1 1 d . . . . .
H30 H 1.147784 0.002550 1.303199 0.051 Uiso 1 1 calc R . . . .
C31 C 1.0899(10) 0.4194(6) 0.8894(3) 0.0340(13) Uani 0.5 1 d . . P A 2
H31 H 1.183692 0.395444 0.904962 0.041 Uiso 0.5 1 calc R . P A 2
C32 C 0.9876(10) 0.4089(7) 0.9260(4) 0.0377(14) Uani 0.5 1 d . . P A 2
H32 H 0.894818 0.441790 0.907290 0.045 Uiso 0.5 1 calc R . P A 2
C33 C 1.0041(8) 0.3496(7) 0.9943(4) 0.0345(14) Uani 0.5 1 d . . P A 2
C34 C 0.8811(7) 0.3509(7) 1.0234(3) 0.0413(14) Uani 0.5 1 d . . P A 2
H34 H 0.793083 0.390271 1.000079 0.050 Uiso 0.5 1 calc R . P A 2
C35 C 0.8840(8) 0.2954(7) 1.0866(3) 0.0373(13) Uani 0.5 1 d . . P A 2
H35 H 0.797910 0.297987 1.106267 0.045 Uiso 0.5 1 calc R . P A 2
C36 C 1.0137(8) 0.2353(6) 1.1216(4) 0.0307(12) Uani 0.5 1 d . . P A 2
C37 C 1.1368(7) 0.2328(7) 1.0913(3) 0.0375(13) Uani 0.5 1 d . . P A 2
H37 H 1.225856 0.191446 1.113897 0.045 Uiso 0.5 1 calc R . P A 2
C38 C 1.1320(7) 0.2898(7) 1.0282(4) 0.0372(13) Uani 0.5 1 d . . P A 2
H38 H 1.217654 0.287656 1.008249 0.045 Uiso 0.5 1 calc R . P A 2
C39 C 1.0211(10) 0.1741(7) 1.1875(3) 0.0329(14) Uani 0.5 1 d . . P A 2
H39 H 1.113268 0.129092 1.207554 0.039 Uiso 0.5 1 calc R . P A 2
C40 C 0.9080(10) 0.1764(10) 1.2220(5) 0.036(2) Uani 0.5 1 d . . P A 2
H40 H 0.812884 0.227420 1.205444 0.043 Uiso 0.5 1 calc R . P A 2
C41 C 1.017(2) 0.212(2) 0.7416(13) 0.082(4) Uani 0.183(5) 1 d D U P B -1
H41 H 0.983835 0.255991 0.700033 0.098 Uiso 0.183(5) 1 calc R . P B -1
C42 C 0.934(4) 0.198(4) 0.7979(13) 0.084(4) Uani 0.183(5) 1 d D U P B -1
H42 H 0.842495 0.273201 0.796006 0.100 Uiso 0.183(5) 1 calc R . P B -1
C43 C 0.952(3) 0.102(3) 0.8561(9) 0.096(4) Uani 0.183(5) 1 d D U P B -1
C44 C 0.841(2) 0.109(3) 0.9029(13) 0.095(4) Uani 0.183(5) 1 d D U P B -1
H44 H 0.740551 0.157834 0.893449 0.114 Uiso 0.183(5) 1 calc R . P B -1
C45 C 0.897(3) 0.032(4) 0.9657(12) 0.105(4) Uani 0.183(5) 1 d D U P B -1
C46 C 0.794(4) 0.011(4) 1.0118(17) 0.112(5) Uani 0.183(5) 1 d D U P B -1
H46 H 0.699395 0.068538 0.995524 0.134 Uiso 0.183(5) 1 calc R . P B -1
C47 C 0.781(4) -0.064(4) 1.0735(15) 0.112(5) Uani 0.183(5) 1 d D U P B -1
H47 H 0.706067 -0.087068 1.090822 0.135 Uiso 0.183(5) 1 calc R . P B -1
C48 C 0.922(4) -0.092(4) 1.099(2) 0.114(4) Uani 0.183(5) 1 d D U P B -1
H48 H 0.939164 -0.125669 1.143179 0.136 Uiso 0.183(5) 1 calc R . P B -1
C49 C 1.038(5) -0.073(4) 1.0624(13) 0.113(4) Uani 0.183(5) 1 d D U P B -1
H49 H 1.122332 -0.093297 1.085703 0.136 Uiso 0.183(5) 1 calc R . P B -1
C50 C 1.042(3) -0.025(4) 0.9941(12) 0.111(4) Uani 0.183(5) 1 d D U P B -1
C51 C 1.151(3) -0.017(4) 0.9482(13) 0.106(4) Uani 0.183(5) 1 d D U P B -1
H51 H 1.249928 -0.052184 0.959637 0.127 Uiso 0.183(5) 1 calc R . P B -1
C52 C 1.098(3) 0.049(4) 0.8836(11) 0.098(4) Uani 0.183(5) 1 d D U P B -1
C53 C 1.190(3) 0.063(3) 0.8305(12) 0.093(4) Uani 0.183(5) 1 d D U P B -1
H53 H 1.289819 0.010126 0.840501 0.112 Uiso 0.183(5) 1 calc R . P B -1
C54 C 1.166(3) 0.139(2) 0.7658(13) 0.094(4) Uani 0.183(5) 1 d D U P B -1
H54 H 1.244171 0.140345 0.740493 0.113 Uiso 0.183(5) 1 calc R . P B -1
C41A C 0.9423(18) 0.186(2) 0.7906(11) 0.084(4) Uani 0.317(5) 1 d D U P B -2
H41A H 0.899365 0.225388 0.749894 0.101 Uiso 0.317(5) 1 calc R . P B -2
C42A C 0.856(2) 0.1653(14) 0.8446(8) 0.091(3) Uani 0.317(5) 1 d D U P B -2
H42A H 0.755243 0.193806 0.841833 0.109 Uiso 0.317(5) 1 calc R . P B -2
C43A C 0.9400(17) 0.0964(17) 0.9034(9) 0.093(3) Uani 0.317(5) 1 d D U P B -2
C44A C 0.856(2) 0.0668(18) 0.9563(9) 0.103(4) Uani 0.317(5) 1 d D U P B -2
H44A H 0.754884 0.102344 0.950532 0.124 Uiso 0.317(5) 1 calc R . P B -2
C45A C 0.918(2) -0.0146(19) 1.0181(11) 0.111(4) Uani 0.317(5) 1 d D U P B -2
C46A C 0.838(3) -0.048(2) 1.0724(11) 0.114(4) Uani 0.317(5) 1 d D U P B -2
H46A H 0.738853 -0.022580 1.065963 0.137 Uiso 0.317(5) 1 calc R . P B -2
C47A C 0.900(2) -0.116(2) 1.1357(13) 0.118(5) Uani 0.317(5) 1 d D U P B -2
H47A H 0.848255 -0.136197 1.170898 0.141 Uiso 0.317(5) 1 calc R . P B -2
C48A C 1.054(2) -0.148(2) 1.1357(14) 0.116(5) Uani 0.317(5) 1 d D U P B -2
H48A H 1.103217 -0.191273 1.174896 0.139 Uiso 0.317(5) 1 calc R . P B -2
C49A C 1.142(3) -0.124(2) 1.0833(11) 0.113(5) Uani 0.317(5) 1 d D U P B -2
H49A H 1.242528 -0.153867 1.089222 0.135 Uiso 0.317(5) 1 calc R . P B -2
C50A C 1.073(2) -0.052(3) 1.0219(11) 0.111(4) Uani 0.317(5) 1 d D U P B -2
C51A C 1.163(3) -0.021(2) 0.9717(9) 0.104(4) Uani 0.317(5) 1 d D U P B -2
H51A H 1.262098 -0.046139 0.979084 0.124 Uiso 0.317(5) 1 calc R . P B -2
C52A C 1.0954(17) 0.0483(19) 0.9100(9) 0.095(3) Uani 0.317(5) 1 d D U P B -2
C53A C 1.183(2) 0.0754(19) 0.8578(8) 0.098(4) Uani 0.317(5) 1 d D U P B -2
H53A H 1.282740 0.050919 0.860877 0.118 Uiso 0.317(5) 1 calc R . P B -2
C54A C 1.096(2) 0.1449(14) 0.8007(10) 0.090(3) Uani 0.317(5) 1 d D U P B -2
H54A H 1.145284 0.166391 0.765104 0.108 Uiso 0.317(5) 1 calc R . P B -2
C55 C 0.5130(4) 0.5005(4) 0.93459(18) 0.0506(10) Uani 1 1 d . . . . .
C56 C 0.5266(4) 0.5060(5) 0.8677(2) 0.0634(12) Uani 1 1 d . . . . .
H56 H 0.531835 0.432416 0.849818 0.076 Uiso 1 1 calc R . . . .
C57 C 0.5321(5) 0.6129(6) 0.8296(2) 0.0730(15) Uani 1 1 d . . . . .
H57 H 0.539766 0.614202 0.785332 0.088 Uiso 1 1 calc R . . . .
C58 C 0.5266(5) 0.7227(6) 0.8547(3) 0.0742(14) Uani 1 1 d . . . . .
H58 H 0.530535 0.797474 0.827234 0.089 Uiso 1 1 calc R . . . .
C59 C 0.5155(4) 0.7232(5) 0.9184(3) 0.0668(12) Uani 1 1 d . . . . .
H59 H 0.513643 0.797482 0.934544 0.080 Uiso 1 1 calc R . . . .
C60 C 0.5068(4) 0.6134(4) 0.9607(2) 0.0513(9) Uani 1 1 d . . . . .
C61 C 0.4945(4) 0.6081(4) 1.0257(2) 0.0531(10) Uani 1 1 d . . . . .
H61 H 0.491208 0.681204 1.043396 0.064 Uiso 1 1 calc R . . . .
P1 P 0.57719(9) 0.42374(10) 0.67356(4) 0.0422(2) Uani 1 1 d . . . . .
F1 F 0.6939(4) 0.2787(4) 0.6720(2) 0.0695(11) Uani 0.811(7) 1 d . U P C 1
F1A F 0.539(3) 0.298(3) 0.6673(10) 0.096(5) Uani 0.189(7) 1 d . U P C 2
F2 F 0.4561(3) 0.5753(4) 0.6731(2) 0.0720(11) Uani 0.811(7) 1 d . U P C 1
F2A F 0.633(2) 0.515(2) 0.6755(12) 0.089(5) Uani 0.189(7) 1 d . U P C 2
F3 F 0.6914(4) 0.4642(4) 0.6990(2) 0.0620(10) Uani 0.811(7) 1 d . U P C 1
F3A F 0.712(2) 0.281(2) 0.7127(12) 0.109(7) Uani 0.189(7) 1 d . U P C 2
F4 F 0.5266(3) 0.3927(3) 0.74290(11) 0.0664(7) Uani 1 1 d . . . . .
F5 F 0.4598(4) 0.3873(6) 0.64864(19) 0.0814(17) Uani 0.811(7) 1 d . U P C 1
F5A F 0.4404(15) 0.516(2) 0.6404(8) 0.075(5) Uani 0.189(7) 1 d . U P C 2
F6 F 0.6208(4) 0.4621(5) 0.60283(15) 0.1059(13) Uani 1 1 d . . . . .
P2 P 0.61767(9) 0.90579(8) 0.63060(4) 0.0350(2) Uani 1 1 d . . . . .
F7 F 0.7275(3) 0.8514(3) 0.68934(12) 0.0626(7) Uani 1 1 d . . . . .
F8 F 0.5065(2) 0.9593(2) 0.57255(9) 0.0481(5) Uani 1 1 d . . . . .
F9 F 0.5747(12) 1.0556(6) 0.6401(3) 0.091(3) Uani 0.651(12) 1 d . . P D 1
F9A F 0.524(2) 1.0231(15) 0.6602(6) 0.116(8) Uani 0.349(12) 1 d . . P D 2
F10 F 0.4952(5) 0.9006(8) 0.67989(17) 0.0627(18) Uani 0.651(12) 1 d . . P D 1
F10A F 0.5476(12) 0.8119(13) 0.6573(6) 0.088(7) Uani 0.349(12) 1 d . . P D 2
F11 F 0.6640(5) 0.7542(4) 0.6251(3) 0.0573(17) Uani 0.651(12) 1 d . . P D 1
F11A F 0.7141(11) 0.7891(10) 0.5882(7) 0.080(4) Uani 0.349(12) 1 d . . P D 2
F12 F 0.7451(6) 0.9069(9) 0.5877(2) 0.073(2) Uani 0.651(12) 1 d . . P D 1
F12A F 0.6954(13) 0.9922(14) 0.5888(5) 0.065(3) Uani 0.349(12) 1 d . . P D 2
N4 N 0.4911(12) 0.1376(12) 0.8909(4) 0.179(4) Uani 1 1 d . . . . .
C64 C 0.4969(12) 0.1274(8) 0.8397(4) 0.126(3) Uani 1 1 d . . . . .
C65 C 0.4906(18) 0.1165(9) 0.7768(4) 0.195(7) Uani 1 1 d . . . . .
H65A H 0.471811 0.203063 0.750144 0.293 Uiso 1 1 calc GR . . . .
H65B H 0.412981 0.091135 0.770786 0.293 Uiso 1 1 calc GR . . . .
H65C H 0.582396 0.047670 0.765260 0.293 Uiso 1 1 calc GR . . . .
N3 N 0.7681(3) 0.2352(3) 0.46856(13) 0.0442(7) Uani 1 1 d . . . . .
C62 C 0.6532(4) 0.2609(3) 0.48343(13) 0.0336(6) Uani 1 1 d . . . . .
C63 C 0.5079(4) 0.2903(4) 0.50388(17) 0.0471(8) Uani 1 1 d . . . . .
H63A H 0.505621 0.276267 0.550038 0.071 Uiso 1 1 calc GR . . . .
H63B H 0.475265 0.230558 0.488387 0.071 Uiso 1 1 calc GR . . . .
H63C H 0.444232 0.383949 0.487061 0.071 Uiso 1 1 calc GR . . . .

loop_
_atom_site_aniso_label
_atom_site_aniso_U_11
_atom_site_aniso_U_22
_atom_site_aniso_U_33
_atom_site_aniso_U_23
_atom_site_aniso_U_13
_atom_site_aniso_U_12
N1 0.0232(10) 0.0266(10) 0.0268(10) -0.0041(8) 0.0034(8) -0.0101(9)
N2 0.0335(12) 0.0258(10) 0.0276(11) -0.0035(8) -0.0010(9) -0.0099(9)
C1 0.0337(14) 0.0327(13) 0.0235(11) -0.0037(10) 0.0068(10) -0.0125(11)
C2 0.0270(12) 0.0274(12) 0.0211(10) -0.0006(9) 0.0055(9) -0.0109(10)
C3 0.0244(12) 0.0329(13) 0.0242(11) -0.0005(9) 0.0000(9) -0.0107(11)
C4 0.0236(12) 0.0272(12) 0.0263(12) 0.0003(9) 0.0015(9) -0.0054(10)
C5 0.0276(12) 0.0276(12) 0.0201(10) 0.0015(9) 0.0060(9) -0.0128(10)
C6 0.0214(12) 0.0378(15) 0.0413(15) -0.0061(12) 0.0035(10) -0.0125(11)
C7 0.0236(13) 0.0315(13) 0.0429(15) -0.0084(11) 0.0064(11) -0.0060(11)
C8 0.0326(14) 0.0290(13) 0.0284(12) 0.0004(10) 0.0096(10) -0.0159(11)
C9 0.0282(13) 0.0399(15) 0.0275(12) 0.0006(11) 0.0033(10) -0.0169(12)
C10 0.0504(19) 0.0419(16) 0.0297(14) -0.0023(12) 0.0100(13) -0.0203(15)
C11 0.077(3) 0.0270(14) 0.0261(13) -0.0056(11) -0.0094(14) -0.0076(15)
C12 0.054(2) 0.0477(19) 0.050(2) -0.0168(16) -0.0252(17) -0.0038(17)
C13 0.0280(14) 0.0418(16) 0.0508(18) -0.0170(14) -0.0036(12) -0.0121(13)
C14 0.030(3) 0.037(3) 0.021(3) -0.005(2) 0.006(3) -0.024(3)
C15 0.021(3) 0.055(4) 0.025(3) 0.003(2) -0.007(2) -0.014(3)
C16 0.025(3) 0.052(4) 0.022(3) 0.003(2) -0.002(2) -0.011(3)
C17 0.041(3) 0.030(3) 0.020(3) 0.000(2) -0.003(2) -0.020(3)
C18 0.041(4) 0.062(4) 0.026(3) 0.005(3) -0.010(3) -0.031(3)
C19 0.036(3) 0.057(4) 0.025(3) 0.006(2) -0.006(2) -0.030(3)
C20 0.039(4) 0.026(3) 0.019(3) -0.002(2) -0.003(2) -0.016(2)
C21 0.025(3) 0.034(3) 0.026(3) -0.003(2) -0.006(2) -0.011(2)
C22 0.030(3) 0.034(3) 0.029(2) -0.003(2) -0.004(2) -0.016(2)
C23 0.029(4) 0.025(3) 0.026(3) 0.001(2) -0.008(3) -0.017(4)
C24 0.034(3) 0.029(3) 0.023(3) 0.0026(19) -0.007(2) -0.015(3)
C25 0.033(3) 0.033(3) 0.027(3) -0.003(2) -0.003(2) -0.021(3)
C26 0.067(2) 0.0320(14) 0.0339(15) 0.0074(11) -0.0164(14) -0.0299(15)
C27 0.055(2) 0.0307(15) 0.0447(17) 0.0020(13) -0.0213(15) -0.0101(14)
C28 0.0401(17) 0.0304(14) 0.0407(16) -0.0067(12) -0.0072(13) -0.0058(13)
C29 0.0373(15) 0.0381(15) 0.0323(14) 0.0076(11) -0.0049(11) -0.0197(13)
C30 0.0517(19) 0.0468(18) 0.0346(15) 0.0086(13) -0.0069(13) -0.0319(16)
C31 0.039(4) 0.035(3) 0.029(3) -0.005(2) -0.001(3) -0.017(3)
C32 0.050(5) 0.040(3) 0.031(3) -0.007(3) 0.001(3) -0.025(3)
C33 0.047(4) 0.032(3) 0.030(3) -0.007(3) 0.003(3) -0.022(3)
C34 0.037(3) 0.046(4) 0.039(4) 0.005(3) -0.008(3) -0.019(3)
C35 0.034(4) 0.040(3) 0.037(3) 0.004(3) -0.002(3) -0.019(3)
C36 0.035(4) 0.027(3) 0.030(3) 0.004(2) -0.005(3) -0.017(3)
C37 0.039(3) 0.043(3) 0.032(3) 0.001(2) -0.003(2) -0.021(3)
C38 0.038(3) 0.043(3) 0.034(3) -0.001(3) 0.003(3) -0.022(3)
C39 0.031(4) 0.032(3) 0.035(3) 0.008(2) -0.005(3) -0.018(3)
C40 0.031(4) 0.042(5) 0.035(4) 0.012(3) -0.008(4) -0.023(4)
C41 0.084(7) 0.034(5) 0.124(8) -0.043(6) -0.044(6) -0.006(5)
C42 0.086(6) 0.033(5) 0.129(7) -0.041(5) -0.046(6) -0.006(5)
C43 0.090(5) 0.044(5) 0.138(7) -0.041(5) -0.035(5) -0.001(5)
C44 0.089(6) 0.042(5) 0.141(7) -0.049(6) -0.024(6) 0.000(5)
C45 0.094(6) 0.054(6) 0.146(7) -0.047(5) -0.014(6) 0.002(5)
C46 0.102(7) 0.059(6) 0.148(8) -0.047(6) -0.009(7) 0.002(6)
C47 0.105(7) 0.058(6) 0.146(8) -0.049(6) -0.009(7) 0.004(6)
C48 0.107(7) 0.058(6) 0.149(8) -0.048(6) -0.004(7) 0.002(6)
C49 0.103(6) 0.060(6) 0.150(7) -0.044(6) -0.004(6) 0.000(6)
C50 0.096(6) 0.059(5) 0.149(7) -0.044(5) -0.011(6) 0.006(5)
C51 0.092(6) 0.057(5) 0.143(7) -0.044(6) -0.022(6) 0.004(5)
C52 0.088(5) 0.051(4) 0.139(7) -0.043(5) -0.035(5) 0.000(4)
C53 0.086(6) 0.051(5) 0.135(7) -0.046(6) -0.047(6) -0.005(5)
C54 0.087(7) 0.050(5) 0.132(8) -0.048(6) -0.040(6) -0.001(6)
C41A 0.086(6) 0.030(4) 0.128(7) -0.038(5) -0.046(5) -0.003(4)
C42A 0.085(6) 0.038(4) 0.140(7) -0.044(5) -0.035(5) -0.002(4)
C43A 0.087(5) 0.042(4) 0.137(6) -0.047(5) -0.029(5) 0.002(4)
C44A 0.093(6) 0.051(5) 0.144(7) -0.049(5) -0.017(6) 0.005(5)
C45A 0.098(6) 0.058(5) 0.149(7) -0.043(5) -0.007(6) 0.002(5)
C46A 0.107(7) 0.058(6) 0.147(7) -0.046(6) -0.005(7) 0.004(6)
C47A 0.115(7) 0.056(6) 0.153(8) -0.046(6) -0.001(7) 0.002(6)
C48A 0.113(7) 0.055(6) 0.154(8) -0.046(6) 0.000(7) -0.003(6)
C49A 0.102(7) 0.057(7) 0.151(9) -0.039(7) 0.008(7) -0.001(7)
C50A 0.095(6) 0.063(5) 0.147(7) -0.045(6) -0.008(6) 0.004(5)
C51A 0.092(6) 0.056(5) 0.142(7) -0.048(6) -0.021(6) 0.002(5)
C52A 0.086(5) 0.050(4) 0.135(7) -0.049(5) -0.034(5) 0.000(4)
C53A 0.087(6) 0.058(5) 0.134(7) -0.040(6) -0.042(6) -0.001(5)
C54A 0.087(5) 0.040(4) 0.134(7) -0.037(5) -0.045(5) -0.005(4)
C55 0.0287(15) 0.066(2) 0.054(2) -0.0336(18) -0.0077(14) -0.0079(16)
C56 0.040(2) 0.085(3) 0.058(2) -0.034(2) -0.0090(17) -0.011(2)
C57 0.044(2) 0.097(4) 0.064(3) -0.028(3) -0.0076(19) -0.011(2)
C58 0.045(2) 0.083(3) 0.076(3) 0.000(3) -0.012(2) -0.013(2)
C59 0.038(2) 0.065(3) 0.092(3) -0.029(2) -0.009(2) -0.0101(19)
C60 0.0309(16) 0.056(2) 0.064(2) -0.0271(18) -0.0096(15) -0.0077(15)
C61 0.0331(16) 0.057(2) 0.069(2) -0.040(2) -0.0086(15) -0.0075(16)
P1 0.0269(4) 0.0579(5) 0.0472(5) -0.0124(4) 0.0034(3) -0.0222(4)
F1 0.059(2) 0.0548(18) 0.094(3) -0.0292(19) 0.0145(19) -0.0191(15)
F1A 0.100(11) 0.116(11) 0.102(10) -0.038(9) 0.005(9) -0.067(9)
F2 0.0375(16) 0.061(2) 0.097(3) -0.0050(18) -0.0022(16) -0.0047(14)
F2A 0.057(9) 0.090(10) 0.139(12) -0.016(9) -0.012(8) -0.050(8)
F3 0.0350(16) 0.065(2) 0.096(3) -0.0149(18) -0.0097(15) -0.0284(16)
F3A 0.065(9) 0.102(10) 0.094(10) -0.015(9) -0.004(9) 0.025(8)
F4 0.0895(19) 0.0933(19) 0.0421(11) -0.0157(12) 0.0089(12) -0.0626(17)
F5 0.0455(19) 0.157(5) 0.077(2) -0.072(3) 0.0167(17) -0.059(3)
F5A 0.044(6) 0.094(10) 0.065(8) 0.022(7) -0.002(6) -0.022(7)
F6 0.080(2) 0.181(4) 0.0635(18) -0.006(2) 0.0198(15) -0.070(3)
P2 0.0338(4) 0.0284(4) 0.0371(4) -0.0013(3) -0.0006(3) -0.0096(3)
F7 0.0629(15) 0.0646(15) 0.0654(14) 0.0177(11) -0.0299(12) -0.0389(13)
F8 0.0457(11) 0.0432(11) 0.0382(10) -0.0041(8) -0.0062(8) -0.0031(9)
F9 0.173(8) 0.032(2) 0.058(4) -0.004(2) -0.030(4) -0.031(3)
F9A 0.168(15) 0.059(9) 0.043(6) -0.029(6) -0.011(7) 0.034(9)
F10 0.047(2) 0.108(5) 0.0362(17) -0.011(2) 0.0064(14) -0.038(3)
F10A 0.079(8) 0.092(9) 0.100(9) 0.068(8) -0.052(8) -0.069(8)
F11 0.061(3) 0.0320(17) 0.069(3) -0.0092(17) -0.021(2) -0.0072(17)
F11A 0.059(5) 0.042(5) 0.110(9) -0.028(5) -0.015(5) 0.013(4)
F12 0.058(3) 0.114(6) 0.048(2) -0.009(3) 0.019(2) -0.041(3)
F12A 0.055(6) 0.086(7) 0.063(5) 0.017(5) -0.015(4) -0.048(6)
N4 0.210(9) 0.292(12) 0.147(7) -0.129(8) 0.062(6) -0.182(10)
C64 0.192(9) 0.092(5) 0.112(6) -0.064(4) 0.045(6) -0.066(5)
C65 0.41(2) 0.099(6) 0.110(6) -0.032(5) 0.029(9) -0.141(10)
N3 0.0400(15) 0.0597(18) 0.0396(14) -0.0133(13) 0.0023(11) -0.0259(14)
C62 0.0421(16) 0.0391(15) 0.0255(12) -0.0045(11) 0.0005(11) -0.0233(13)
C63 0.0382(17) 0.063(2) 0.0478(18) -0.0141(16) 0.0066(14) -0.0276(17)

loop_
_atom_type_symbol
_atom_type_description
_atom_type_scat_dispersion_real
_atom_type_scat_dispersion_imag
_atom_type_scat_source
C C 0.0033 0.0016 'International Tables Vol C Tables 4.2.6.8 and 6.1.1.4'
H H 0.0000 0.0000 'International Tables Vol C Tables 4.2.6.8 and 6.1.1.4'
F F 0.0171 0.0103 'International Tables Vol C Tables 4.2.6.8 and 6.1.1.4'
N N 0.0061 0.0033 'International Tables Vol C Tables 4.2.6.8 and 6.1.1.4'
P P 0.1023 0.0942 'International Tables Vol C Tables 4.2.6.8 and 6.1.1.4'

loop_
_geom_angle_atom_site_label_1
_geom_angle_atom_site_label_2
_geom_angle_atom_site_label_3
_geom_angle
_geom_angle_site_symmetry_1
_geom_angle_site_symmetry_3
C9 N1 C8 118.9(2) . .
C13 N1 C8 120.6(2) . .
C13 N1 C9 120.2(3) . .
C28 N2 C1 119.0(3) . 2_757
C29 N2 C1 120.0(2) . 2_757
C29 N2 C28 120.7(3) . .
N2 C1 H1A 110.2 2_757 .
N2 C1 H1B 110.2 2_757 .
N2 C1 C2 107.6(2) 2_757 .
H1A C1 H1B 108.5 . .
C2 C1 H1A 110.2 . .
C2 C1 H1B 110.2 . .
C3 C2 C1 120.7(3) . .
C7 C2 C1 119.8(2) . .
C7 C2 C3 119.4(3) . .
C2 C3 H3 119.8 . .
C4 C3 C2 120.3(3) . .
C4 C3 H3 119.8 . .
C3 C4 H4 119.9 . .
C5 C4 C3 120.3(2) . .
C5 C4 H4 119.9 . .
C4 C5 C6 119.3(3) . .
C4 C5 C8 121.1(2) . .
C6 C5 C8 119.5(3) . .
C5 C6 H6 119.8 . .
C7 C6 C5 120.4(3) . .
C7 C6 H6 119.8 . .
C2 C7 C6 120.4(3) . .
C2 C7 H7 119.8 . .
C6 C7 H7 119.8 . .
N1 C8 C5 108.9(2) . .
N1 C8 H8A 109.9 . .
N1 C8 H8B 109.9 . .
C5 C8 H8A 109.9 . .
C5 C8 H8B 109.9 . .
H8A C8 H8B 108.3 . .
N1 C9 H9 119.6 . .
N1 C9 C10 120.8(3) . .
C10 C9 H9 119.6 . .
C9 C10 H10 119.5 . .
C9 C10 C11 120.9(3) . .
C11 C10 H10 119.5 . .
C10 C11 C14 109.7(4) . .
C10 C11 C31 137.2(5) . .
C12 C11 C10 116.4(3) . .
C12 C11 C14 133.9(4) . .
C12 C11 C31 106.4(5) . .
C11 C12 H12 119.4 . .
C13 C12 C11 121.3(3) . .
C13 C12 H12 119.4 . .
N1 C13 C12 120.4(3) . .
N1 C13 H13 119.8 . .
C12 C13 H13 119.8 . .
C15 C14 C11 128.1(5) . .
C15 C14 C19 117.6(6) . .
C19 C14 C11 114.2(6) . .
C14 C15 H15 119.5 . .
C16 C15 C14 121.0(6) . .
C16 C15 H15 119.5 . .
C15 C16 H16 118.6 . .
C15 C16 C17 122.8(6) . .
C17 C16 H16 118.6 . .
C16 C17 C18 116.4(6) . .
C16 C17 C20 120.9(6) . .
C18 C17 C20 122.6(6) . .
C17 C18 H18 119.4 . .
C19 C18 C17 121.2(6) . .
C19 C18 H18 119.4 . .
C14 C19 H19 119.6 . .
C18 C19 C14 120.8(6) . .
C18 C19 H19 119.6 . .
C21 C20 C17 119.9(6) . .
C21 C20 C25 118.9(6) . .
C25 C20 C17 121.1(5) . .
C20 C21 H21 119.7 . .
C20 C21 C22 120.7(5) . .
C22 C21 H21 119.7 . .
C21 C22 H22 120.0 . .
C21 C22 C23 120.1(6) . .
C23 C22 H22 120.0 . .
C22 C23 C26 113.9(7) . .
C24 C23 C22 118.9(7) . .
C24 C23 C26 127.1(6) . .
C23 C24 H24 119.6 . .
C23 C24 C25 120.7(7) . .
C25 C24 H24 119.6 . .
C20 C25 H25 119.7 . .
C24 C25 C20 120.6(7) . .
C24 C25 H25 119.7 . .
C27 C26 C23 129.4(4) . .
C27 C26 C40 108.6(5) . .
C30 C26 C23 113.2(5) . .
C30 C26 C27 117.3(3) . .
C30 C26 C40 134.1(5) . .
C26 C27 H27 119.8 . .
C28 C27 C26 120.4(3) . .
C28 C27 H27 119.8 . .
N2 C28 C27 120.3(3) . .
N2 C28 H28 119.9 . .
C27 C28 H28 119.9 . .
N2 C29 H29 119.5 . .
N2 C29 C30 121.0(3) . .
C30 C29 H29 119.5 . .
C26 C30 H30 119.9 . .
C29 C30 C26 120.3(3) . .
C29 C30 H30 119.9 . .
C11 C31 H31 122.6 . .
C32 C31 C11 114.9(7) . .
C32 C31 H31 122.6 . .
C31 C32 H32 117.2 . .
C31 C32 C33 125.6(7) . .
C33 C32 H32 117.2 . .
C34 C33 C32 115.5(7) . .
C34 C33 C38 119.2(7) . .
C38 C33 C32 125.2(7) . .
C33 C34 H34 119.6 . .
C33 C34 C35 120.7(7) . .
C35 C34 H34 119.6 . .
C34 C35 H35 119.8 . .
C34 C35 C36 120.3(7) . .
C36 C35 H35 119.8 . .
C35 C36 C39 121.8(7) . .
C37 C36 C35 118.1(7) . .
C37 C36 C39 120.0(8) . .
C36 C37 H37 119.6 . .
C36 C37 C38 120.9(7) . .
C38 C37 H37 119.6 . .
C33 C38 C37 120.6(7) . .
C33 C38 H38 119.7 . .
C37 C38 H38 119.7 . .
C36 C39 H39 117.6 . .
C40 C39 C36 124.9(8) . .
C40 C39 H39 117.6 . .
C26 C40 H40 120.7 . .
C39 C40 C26 118.6(7) . .
C39 C40 H40 120.7 . .
C42 C41 H41 128.8 . .
C42 C41 C54 102(3) . .
C54 C41 H41 128.8 . .
C41 C42 H42 111.1 . .
C43 C42 C41 138(3) . .
C43 C42 H42 111.1 . .
C42 C43 C44 126(3) . .
C42 C43 C52 112(3) . .
C44 C43 C52 113.9(6) . .
C43 C44 H44 123.0 . .
C43 C44 C45 114.0(6) . .
C45 C44 H44 123.0 . .
C44 C45 C46 117(2) . .
C44 C45 C50 131.6(8) . .
C50 C45 C46 111(3) . .
C45 C46 H46 108.0 . .
C47 C46 C45 144(4) . .
C47 C46 H46 108.0 . .
C46 C47 H47 131.5 . .
C48 C47 C46 97(4) . .
C48 C47 H47 131.5 . .
C47 C48 H48 117.6 . .
C49 C48 C47 125(5) . .
C49 C48 H48 117.6 . .
C48 C49 H49 115.4 . .
C48 C49 C50 129(4) . .
C50 C49 H49 115.4 . .
C45 C50 C49 110(3) . .
C45 C50 C51 112.7(12) . .
C51 C50 C49 137(3) . .
C50 C51 H51 122.1 . .
C50 C51 C52 115.8(12) . .
C52 C51 H51 122.1 . .
C43 C52 C51 130.2(8) . .
C43 C52 C53 106(2) . .
C51 C52 C53 124(2) . .
C52 C53 H53 112.4 . .
C54 C53 C52 135(3) . .
C54 C53 H53 112.4 . .
C41 C54 C53 118(3) . .
C41 C54 H54 121.0 . .
C53 C54 H54 121.0 . .
C42A C41A H41A 120.7 . .
C54A C41A H41A 120.7 . .
C54A C41A C42A 119(2) . .
C41A C42A H42A 123.0 . .
C41A C42A C43A 114.0(18) . .
C43A C42A H42A 123.0 . .
C44A C43A C42A 114.1(16) . .
C52A C43A C42A 125.2(18) . .
C52A C43A C44A 120.5(17) . .
C43A C44A H44A 117.8 . .
C43A C44A C45A 124(2) . .
C45A C44A H44A 117.8 . .
C46A C45A C44A 126.2(18) . .
C50A C45A C44A 111(2) . .
C50A C45A C46A 122(2) . .
C45A C46A H46A 117.4 . .
C47A C46A C45A 125(3) . .
C47A C46A H46A 117.4 . .
C46A C47A H47A 125.4 . .
C48A C47A C46A 109(3) . .
C48A C47A H47A 125.4 . .
C47A C48A H48A 115.6 . .
C49A C48A C47A 129(3) . .
C49A C48A H48A 115.6 . .
C48A C49A H49A 120.4 . .
C50A C49A C48A 119(2) . .
C50A C49A H49A 120.3 . .
C49A C50A C45A 115(2) . .
C49A C50A C51A 117.8(18) . .
C51A C50A C45A 127(2) . .
C50A C51A H51A 121.1 . .
C52A C51A C50A 118(2) . .
C52A C51A H51A 121.1 . .
C43A C52A C51A 118.4(17) . .
C43A C52A C53A 121.8(18) . .
C51A C52A C53A 119.6(14) . .
C52A C53A H53A 124.5 . .
C54A C53A C52A 111.1(18) . .
C54A C53A H53A 124.5 . .
C41A C54A H54A 115.5 . .
C53A C54A C41A 129(2) . .
C53A C54A H54A 115.5 . .
C56 C55 C60 118.1(4) . .
C61 C55 C56 122.2(4) 2_667 .
C61 C55 C60 119.7(3) 2_667 .
C55 C56 H56 119.2 . .
C57 C56 C55 121.6(5) . .
C57 C56 H56 119.2 . .
C56 C57 H57 119.7 . .
C56 C57 C58 120.5(5) . .
C58 C57 H57 119.7 . .
C57 C58 H58 119.6 . .
C59 C58 C57 120.8(5) . .
C59 C58 H58 119.6 . .
C58 C59 H59 119.6 . .
C58 C59 C60 120.8(5) . .
C60 C59 H59 119.6 . .
C59 C60 C55 118.1(4) . .
C61 C60 C55 118.2(4) . .
C61 C60 C59 123.7(4) . .
C55 C61 C60 122.1(3) 2_667 .
C55 C61 H61 119.0 2_667 .
C60 C61 H61 119.0 . .
F1 P1 F2 178.4(2) . .
F1 P1 F3 91.2(2) . .
F1 P1 F4 95.8(2) . .
F1 P1 F5 90.4(3) . .
F1 P1 F6 87.1(2) . .
F1A P1 F3A 73.2(14) . .
F2A P1 F1A 169.7(12) . .
F2A P1 F3A 99.8(14) . .
F2A P1 F4 105.7(10) . .
F2A P1 F5A 98.6(13) . .
F2A P1 F6 73.9(11) . .
F3 P1 F2 89.2(2) . .
F3 P1 F6 89.6(2) . .
F4 P1 F1A 79.6(8) . .
F4 P1 F2 85.72(19) . .
F4 P1 F3 91.16(18) . .
F4 P1 F3A 71.4(8) . .
F4 P1 F5 88.34(18) . .
F4 P1 F6 177.0(2) . .
F5 P1 F2 89.2(2) . .
F5 P1 F3 178.4(2) . .
F5 P1 F6 90.8(2) . .
F5A P1 F1A 88.7(13) . .
F5A P1 F3A 161.6(13) . .
F5A P1 F4 102.5(6) . .
F5A P1 F6 74.8(6) . .
F6 P1 F1A 101.3(8) . .
F6 P1 F2 91.4(2) . .
F6 P1 F3A 111.6(8) . .
F7 P2 F10 87.73(18) . .
F7 P2 F11A 97.0(4) . .
F7 P2 F12A 95.4(3) . .
F8 P2 F7 179.18(14) . .
F8 P2 F10 91.50(17) . .
F8 P2 F11A 83.3(4) . .
F8 P2 F12A 85.4(3) . .
F9 P2 F7 89.7(3) . .
F9 P2 F8 90.5(3) . .
F9 P2 F10 89.0(4) . .
F9A P2 F7 89.7(6) . .
F9A P2 F8 90.1(6) . .
F9A P2 F10A 98.6(10) . .
F9A P2 F11A 172.1(6) . .
F9A P2 F12A 90.9(8) . .
F10A P2 F7 92.1(3) . .
F10A P2 F8 87.1(3) . .
F10A P2 F11A 85.5(7) . .
F10A P2 F12A 167.9(7) . .
F11 P2 F7 87.16(18) . .
F11 P2 F8 92.55(17) . .
F11 P2 F9 176.7(3) . .
F11 P2 F10 89.9(3) . .
F12 P2 F7 87.5(2) . .
F12 P2 F8 93.3(2) . .
F12 P2 F9 90.8(4) . .
F12 P2 F10 175.2(3) . .
F12 P2 F11 90.0(3) . .
F12A P2 F11A 84.2(6) . .
N4 C64 C65 174.5(13) . .
C64 C65 H65A 109.5 . .
C64 C65 H65B 109.5 . .
C64 C65 H65C 109.5 . .
H65A C65 H65B 109.5 . .
H65A C65 H65C 109.5 . .
H65B C65 H65C 109.5 . .
N3 C62 C63 178.3(4) . .
C62 C63 H63A 109.5 . .
C62 C63 H63B 109.5 . .
C62 C63 H63C 109.5 . .
H63A C63 H63B 109.5 . .
H63A C63 H63C 109.5 . .
H63B C63 H63C 109.5 . .

loop_
_geom_bond_atom_site_label_1
_geom_bond_atom_site_label_2
_geom_bond_distance
_geom_bond_site_symmetry_2
N1 C8 1.490(3) .
N1 C9 1.350(3) .
N1 C13 1.340(4) .
N2 C1 1.491(3) 2_757
N2 C28 1.344(4) .
N2 C29 1.343(4) .
C1 H1A 0.9900 .
C1 H1B 0.9900 .
C1 C2 1.516(4) .
C2 C3 1.392(4) .
C2 C7 1.378(4) .
C3 H3 0.9500 .
C3 C4 1.390(4) .
C4 H4 0.9500 .
C4 C5 1.380(4) .
C5 C6 1.395(4) .
C5 C8 1.514(4) .
C6 H6 0.9500 .
C6 C7 1.386(4) .
C7 H7 0.9500 .
C8 H8A 0.9900 .
C8 H8B 0.9900 .
C9 H9 0.9500 .
C9 C10 1.367(4) .
C10 H10 0.9500 .
C10 C11 1.393(5) .
C11 C12 1.388(6) .
C11 C14 1.560(8) .
C11 C31 1.431(7) .
C12 H12 0.9500 .
C12 C13 1.375(5) .
C13 H13 0.9500 .
C14 C15 1.380(9) .
C14 C19 1.415(9) .
C15 H15 0.9500 .
C15 C16 1.374(8) .
C16 H16 0.9500 .
C16 C17 1.393(8) .
C17 C18 1.406(10) .
C17 C20 1.476(9) .
C18 H18 0.9500 .
C18 C19 1.385(9) .
C19 H19 0.9500 .
C20 C21 1.387(9) .
C20 C25 1.392(8) .
C21 H21 0.9500 .
C21 C22 1.392(8) .
C22 H22 0.9500 .
C22 C23 1.406(10) .
C23 C24 1.378(11) .
C23 C26 1.570(9) .
C24 H24 0.9500 .
C24 C25 1.391(8) .
C25 H25 0.9500 .
C26 C27 1.399(6) .
C26 C30 1.389(5) .
C26 C40 1.411(10) .
C27 H27 0.9500 .
C27 C28 1.381(5) .
C28 H28 0.9500 .
C29 H29 0.9500 .
C29 C30 1.375(4) .
C30 H30 0.9500 .
C31 H31 0.9500 .
C31 C32 1.311(11) .
C32 H32 0.9500 .
C32 C33 1.492(11) .
C33 C34 1.376(10) .
C33 C38 1.380(10) .
C34 H34 0.9500 .
C34 C35 1.390(9) .
C35 H35 0.9500 .
C35 C36 1.406(10) .
C36 C37 1.382(9) .
C36 C39 1.454(10) .
C37 H37 0.9500 .
C37 C38 1.390(9) .
C38 H38 0.9500 .
C39 H39 0.9500 .
C39 C40 1.336(10) .
C40 H40 0.9500 .
C41 H41 0.9500 .
C41 C42 1.465(8) .
C41 C54 1.467(9) .
C42 H42 0.9500 .
C42 C43 1.464(8) .
C43 C44 1.469(8) .
C43 C52 1.471(8) .
C44 H44 0.9500 .
C44 C45 1.469(8) .
C45 C46 1.475(8) .
C45 C50 1.471(8) .
C46 H46 0.9500 .
C46 C47 1.474(9) .
C47 H47 0.9500 .
C47 C48 1.472(9) .
C48 H48 0.9500 .
C48 C49 1.470(9) .
C49 H49 0.9500 .
C49 C50 1.478(8) .
C50 C51 1.473(8) .
C51 H51 0.9500 .
C51 C52 1.473(8) .
C52 C53 1.477(8) .
C53 H53 0.9500 .
C53 C54 1.472(8) .
C54 H54 0.9500 .
C41A H41A 0.9500 .
C41A C42A 1.466(8) .
C41A C54A 1.461(8) .
C42A H42A 0.9500 .
C42A C43A 1.470(8) .
C43A C44A 1.466(8) .
C43A C52A 1.460(8) .
C44A H44A 0.9500 .
C44A C45A 1.477(8) .
C45A C46A 1.475(8) .
C45A C50A 1.471(8) .
C46A H46A 0.9500 .
C46A C47A 1.473(8) .
C47A H47A 0.9500 .
C47A C48A 1.468(8) .
C48A H48A 0.9500 .
C48A C49A 1.468(8) .
C49A H49A 0.9500 .
C49A C50A 1.466(8) .
C50A C51A 1.470(8) .
C51A H51A 0.9500 .
C51A C52A 1.464(8) .
C52A C53A 1.467(8) .
C53A H53A 0.9500 .
C53A C54A 1.455(8) .
C54A H54A 0.9500 .
C55 C56 1.434(6) .
C55 C60 1.449(5) .
C55 C61 1.385(7) 2_667
C56 H56 0.9500 .
C56 C57 1.346(8) .
C57 H57 0.9500 .
C57 C58 1.409(8) .
C58 H58 0.9500 .
C58 C59 1.371(7) .
C59 H59 0.9500 .
C59 C60 1.426(7) .
C60 C61 1.392(6) .
C61 H61 0.9500 .
P1 F1 1.552(3) .
P1 F1A 1.65(2) .
P1 F2 1.613(3) .
P1 F2A 1.381(19) .
P1 F3 1.588(3) .
P1 F3A 1.717(18) .
P1 F4 1.582(2) .
P1 F5 1.584(3) .
P1 F5A 1.474(14) .
P1 F6 1.600(3) .
P2 F7 1.602(2) .
P2 F8 1.599(2) .
P2 F9 1.588(6) .
P2 F9A 1.479(10) .
P2 F10 1.612(4) .
P2 F10A 1.532(7) .
P2 F11 1.577(4) .
P2 F11A 1.648(9) .
P2 F12 1.562(4) .
P2 F12A 1.631(8) .
N4 C64 1.126(10) .
C64 C65 1.390(11) .
C65 H65A 0.9800 .
C65 H65B 0.9800 .
C65 H65C 0.9800 .
N3 C62 1.131(4) .
C62 C63 1.446(5) .
C63 H63A 0.9800 .
C63 H63B 0.9800 .
C63 H63C 0.9800 .
